data_4332387
loop_
_publ_author_name
'Tang, Yun-Zhi'
'Huang, Xue-Feng'
'Song, Yu-Mei'
'Hong Chan, Philip Wai'
'Xiong, Ren-Gen'

_publ_section_title
;
 Homochiral 1D Zinc&#x2212;Quitenine Coordination Polymer with a High
 Dielectric Constant
;
_journal_issue 13
_journal_name_full 'Inorganic Chemistry'
_journal_page_first 4868
_journal_page_last 4870
_journal_paper_doi 10.1021/ic0603095
_journal_volume 45
_journal_year 2006
_chemical_absolute_configuration unk
_chemical_formula_moiety 'C38 H44 Cl4 N4 O8 Zn2, 5(H2 O)'
_chemical_formula_sum 'C38 H54 Cl4 N4 O13 Zn2'
_chemical_formula_weight 1047.39
_chemical_name_systematic
; 
 ? 
;
_space_group_IT_number 1
_symmetry_cell_setting triclinic
_symmetry_space_group_name_Hall 'P 1'
_symmetry_space_group_name_H-M 'P 1'
_atom_sites_solution_hydrogens geom
_atom_sites_solution_primary direct
_atom_sites_solution_secondary difmap
_audit_creation_method SHELXL-97
_cell_angle_alpha 100.925(9)
_cell_angle_beta 92.436(7)
_cell_angle_gamma 96.813(9)
_cell_formula_units_Z 1
_cell_length_a 9.048(4)
_cell_length_b 9.274(4)
_cell_length_c 13.587(6)
_cell_measurement_temperature 298(2)
_cell_volume 1109.1(8)
_computing_cell_refinement SMART
_computing_data_collection 'SMART (Bruker, 2000)'
_computing_data_reduction 'SAINT (Bruker, 2000)'
_computing_molecular_graphics SHELXTL
_computing_publication_material SHELXTL
_computing_structure_refinement SHELXTL
_computing_structure_solution 'SHELXTL (Bruker, 2000)'
_diffrn_ambient_temperature 298(2)
_diffrn_measured_fraction_theta_full 1.000
_diffrn_measured_fraction_theta_max 1.000
_diffrn_measurement_device_type 'Bruker Smart Apex CCD area detector'
_diffrn_measurement_method 'phi and omega scans'
_diffrn_radiation_monochromator graphite
_diffrn_radiation_source 'sealed tube'
_diffrn_radiation_type MoK\a
_diffrn_radiation_wavelength 0.71073
_diffrn_reflns_av_R_equivalents 0.0499
_diffrn_reflns_av_sigmaI/netI 0.0786
_diffrn_reflns_limit_h_max 11
_diffrn_reflns_limit_h_min -11
_diffrn_reflns_limit_k_max 11
_diffrn_reflns_limit_k_min -11
_diffrn_reflns_limit_l_max 16
_diffrn_reflns_limit_l_min -16
_diffrn_reflns_number 8312
_diffrn_reflns_theta_full 25.99
_diffrn_reflns_theta_max 25.99
_diffrn_reflns_theta_min 1.53
_exptl_absorpt_coefficient_mu 1.389
_exptl_absorpt_correction_T_max 0.72
_exptl_absorpt_correction_T_min 0.66
_exptl_absorpt_correction_type multi-scan
_exptl_absorpt_process_details 'SADABS, Bruker(2000)'
_exptl_crystal_density_diffrn 1.568
_exptl_crystal_density_method 'not measured'
_exptl_crystal_F_000 542
_exptl_crystal_size_max 0.32
_exptl_crystal_size_mid 0.26
_exptl_crystal_size_min 0.24
_refine_diff_density_max 0.788
_refine_diff_density_min -0.420
_refine_diff_density_rms 0.073
_refine_ls_abs_structure_details 'Flack H D (1983), Acta Cryst. A39, 876-881'
_refine_ls_abs_structure_Flack 0.022(13)
_refine_ls_extinction_method none
_refine_ls_goodness_of_fit_ref 0.989
_refine_ls_hydrogen_treatment constr
_refine_ls_matrix_type full
_refine_ls_number_parameters 552
_refine_ls_number_reflns 5559
_refine_ls_number_restraints 3
_refine_ls_restrained_S_all 0.989
_refine_ls_R_factor_all 0.0623
_refine_ls_R_factor_gt 0.0498
_refine_ls_shift/su_max 0.000
_refine_ls_shift/su_mean 0.000
_refine_ls_structure_factor_coef Fsqd
_refine_ls_weighting_details 'calc w=1/[\s^2^(Fo^2^)+(0.05P)^2^+0.22P] where P=(Fo^2^+2Fc^2^)/3'
_refine_ls_weighting_scheme calc
_refine_ls_wR_factor_gt 0.0988
_refine_ls_wR_factor_ref 0.1012
_reflns_number_gt 4359
_reflns_number_total 5559
_reflns_threshold_expression >2sigma(I)
_cod_data_source_file ic0603095sup1.cif
_cod_data_source_block 1
_cod_depositor_comments
;
The following automatic conversions were performed:

'_symmetry_cell_setting' value 'Triclinic' changed to 'triclinic'
according to /home/saulius/struct/CIF-dictionaries/cif_core.dic
dictionary named 'cif_core.dic' version 2.4.2 from 2011-04-26.

Automatic conversion script
Id: cif_fix_values 1891 2012-01-12 08:04:46Z andrius 
;
_cod_original_sg_symbol_H-M 'P1   '
_cod_database_code 4332387

loop_
_symmetry_equiv_pos_as_xyz
'x, y, z'

loop_
_atom_site_label
_atom_site_type_symbol
_atom_site_fract_x
_atom_site_fract_y
_atom_site_fract_z
_atom_site_U_iso_or_equiv
_atom_site_adp_type
_atom_site_occupancy
_atom_site_symmetry_multiplicity
_atom_site_calc_flag
_atom_site_refinement_flags
C1 C 0.7104(8) 0.6841(9) 0.8398(5) 0.0463(18) Uani 1 1 d .
C2 C 0.6876(8) 0.8163(8) 0.9059(5) 0.0426(18) Uani 1 1 d .
H2 H 0.6435 0.8146 0.9663 0.051 Uiso 1 1 calc R
C3 C 0.7336(8) 0.9456(10) 0.8766(5) 0.0461(18) Uani 1 1 d .
H3 H 0.7289 1.0352 0.9199 0.055 Uiso 1 1 calc R
C4 C 0.7882(9) 0.9449(8) 0.7812(5) 0.0453(17) Uani 1 1 d .
C5 C 0.7976(8) 0.8178(7) 0.7178(5) 0.0376(15) Uani 1 1 d .
H5 H 0.8320 0.8198 0.6545 0.045 Uiso 1 1 calc R
C6 C 0.7568(9) 0.6838(8) 0.7454(5) 0.0472(19) Uani 1 1 d .
C7 C 0.7625(7) 0.5424(8) 0.6775(5) 0.0401(16) Uani 1 1 d .
C8 C 0.7008(8) 0.4120(8) 0.7113(5) 0.0404(16) Uani 1 1 d .
H8 H 0.6851 0.3206 0.6676 0.049 Uiso 1 1 calc R
C9 C 0.6663(9) 0.4244(9) 0.8070(5) 0.0446(18) Uani 1 1 d .
H9 H 0.6369 0.3375 0.8296 0.054 Uiso 1 1 calc R
C10 C 0.9060(8) 1.1034(8) 0.6736(5) 0.0411(15) Uani 1 1 d .
H10A H 1.0092 1.0902 0.6813 0.062 Uiso 1 1 calc R
H10B H 0.8986 1.2014 0.6621 0.062 Uiso 1 1 calc R
H10C H 0.8584 1.0318 0.6174 0.062 Uiso 1 1 calc R
C11 C 0.8218(9) 0.5250(8) 0.5735(5) 0.0471(18) Uani 1 1 d .
H11 H 0.9200 0.5836 0.5765 0.057 Uiso 1 1 calc R
C12 C 0.7074(8) 0.5812(8) 0.5041(5) 0.0351(15) Uani 1 1 d .
H12 H 0.7017 0.6859 0.5315 0.042 Uiso 1 1 calc R
C13 C 0.5505(8) 0.4988(8) 0.4908(5) 0.0391(16) Uani 1 1 d .
H13A H 0.4897 0.5479 0.5405 0.047 Uiso 1 1 calc R
H13B H 0.5536 0.3988 0.5018 0.047 Uiso 1 1 calc R
C14 C 0.7236(8) 0.4148(8) 0.3289(5) 0.0398(16) Uani 1 1 d .
H14A H 0.7670 0.3427 0.3604 0.048 Uiso 1 1 calc R
H14B H 0.7675 0.4172 0.2653 0.048 Uiso 1 1 calc R
C15 C 0.5532(9) 0.3756(9) 0.3131(5) 0.0509(19) Uani 1 1 d .
H15A H 0.5239 0.2782 0.3278 0.061 Uiso 1 1 calc R
H15B H 0.5215 0.3735 0.2437 0.061 Uiso 1 1 calc R
C16 C 0.7497(8) 0.5672(8) 0.3970(5) 0.0381(15) Uani 1 1 d .
H16 H 0.8577 0.5974 0.4010 0.046 Uiso 1 1 calc R
C17 C 0.6842(8) 0.6702(8) 0.3456(5) 0.0432(17) Uani 1 1 d .
H17A H 0.7080 0.6544 0.2757 0.052 Uiso 1 1 calc R
H17B H 0.7210 0.7716 0.3773 0.052 Uiso 1 1 calc R
C18 C 0.5154(8) 0.6386(8) 0.3538(5) 0.0402(16) Uani 1 1 d .
H18 H 0.4670 0.6321 0.2869 0.048 Uiso 1 1 calc R
C19 C 0.4540(8) 0.7679(8) 0.4277(5) 0.0404(16) Uani 1 1 d .
C20 C 0.2640(8) 0.7986(8) 0.7067(4) 0.0372(15) Uani 1 1 d .
C21 C 0.2340(8) 0.6726(7) 0.6396(4) 0.0337(15) Uani 1 1 d .
H21 H 0.2269 0.6748 0.5714 0.040 Uiso 1 1 calc R
C22 C 0.2131(8) 0.5371(9) 0.6707(5) 0.0421(17) Uani 1 1 d .
H22 H 0.1912 0.4491 0.6238 0.051 Uiso 1 1 calc R
C23 C 0.2254(10) 0.5354(9) 0.7727(5) 0.0498(19) Uani 1 1 d .
C24 C 0.2550(7) 0.6656(8) 0.8422(5) 0.0386(15) Uani 1 1 d .
H24 H 0.2607 0.6627 0.9103 0.046 Uiso 1 1 calc R
C25 C 0.2776(7) 0.8092(7) 0.8107(5) 0.0374(16) Uani 1 1 d .
C26 C 0.3099(8) 0.9526(8) 0.8759(5) 0.0421(17) Uani 1 1 d .
C27 C 0.3181(8) 1.0819(8) 0.8259(5) 0.0472(18) Uani 1 1 d .
H27 H 0.3287 1.1774 0.8642 0.057 Uiso 1 1 calc R
C28 C 0.3101(9) 1.0606(9) 0.7246(5) 0.0483(19) Uani 1 1 d .
H28 H 0.3252 1.1425 0.6942 0.058 Uiso 1 1 calc R
C29 C 0.1234(7) 0.3896(8) 0.8901(5) 0.0410(16) Uani 1 1 d .
H29A H 0.1971 0.3968 0.9443 0.062 Uiso 1 1 calc R
H29B H 0.0628 0.2950 0.8799 0.062 Uiso 1 1 calc R
H29C H 0.0616 0.4669 0.9062 0.062 Uiso 1 1 calc R
C30 C 0.3485(7) 0.9747(8) 0.9897(5) 0.0403(17) Uani 1 1 d .
H30 H 0.4310 0.9188 1.0009 0.048 Uiso 1 1 calc R
C31 C 0.2091(9) 0.9180(9) 1.0469(5) 0.048(2) Uani 1 1 d .
H31 H 0.1827 0.8111 1.0233 0.058 Uiso 1 1 calc R
C32 C 0.0731(8) 0.9943(8) 1.0347(5) 0.0419(16) Uani 1 1 d .
H32A H 0.0109 0.9435 0.9755 0.050 Uiso 1 1 calc R
H32B H 0.1018 1.0962 1.0285 0.050 Uiso 1 1 calc R
C33 C 0.2466(8) 1.1075(9) 1.2161(5) 0.048(2) Uani 1 1 d .
H33A H 0.2994 1.1775 1.1809 0.058 Uiso 1 1 calc R
H33B H 0.2927 1.1186 1.2833 0.058 Uiso 1 1 calc R
C34 C 0.0791(8) 1.1183(9) 1.2159(6) 0.055(2) Uani 1 1 d .
H34A H 0.0604 1.2138 1.2024 0.066 Uiso 1 1 calc R
H34B H 0.0443 1.1101 1.2814 0.066 Uiso 1 1 calc R
C35 C 0.2331(9) 0.9500(8) 1.1581(5) 0.0418(17) Uani 1 1 d .
H35 H 0.3358 0.9282 1.1665 0.050 Uiso 1 1 calc R
C36 C 0.1502(7) 0.8286(9) 1.1971(5) 0.0412(18) Uani 1 1 d .
H36A H 0.1717 0.8387 1.2688 0.049 Uiso 1 1 calc R
H36B H 0.1723 0.7327 1.1628 0.049 Uiso 1 1 calc R
C37 C -0.0086(7) 0.8504(7) 1.1732(5) 0.0363(15) Uani 1 1 d .
H37 H -0.0593 0.8637 1.2360 0.044 Uiso 1 1 calc R
C38 C -0.0940(8) 0.7181(8) 1.1003(5) 0.0473(19) Uani 1 1 d .
Cl1 Cl 0.41991(19) 0.59043(19) 1.07465(12) 0.0412(4) Uani 1 1 d .
Cl2 Cl 0.70084(19) 0.31841(18) 1.04291(12) 0.0413(4) Uani 1 1 d .
Cl3 Cl 0.0048(2) 0.87126(19) 0.46807(12) 0.0456(4) Uani 1 1 d .
Cl4 Cl 0.33375(19) 1.15162(18) 0.49263(12) 0.0426(4) Uani 1 1 d .
N1 N 0.6708(6) 0.5544(7) 0.8740(4) 0.0399(14) Uani 1 1 d .
N2 N 0.4780(7) 0.4925(7) 0.3833(4) 0.0424(14) Uani 1 1 d .
H2B H 0.3775 0.4664 0.3807 0.051 Uiso 1 1 calc R
N3 N 0.2811(6) 0.9247(7) 0.6662(4) 0.0381(14) Uani 1 1 d .
N4 N -0.0106(7) 0.9876(6) 1.1311(4) 0.0447(15) Uani 1 1 d .
H4A H -0.1063 1.0056 1.1213 0.054 Uiso 1 1 calc R
O1 O 0.8320(6) 1.0831(6) 0.7657(3) 0.0474(12) Uani 1 1 d .
O2 O 0.8320(5) 0.3729(5) 0.5372(3) 0.0370(11) Uani 1 1 d .
H2C H 0.9246 0.3769 0.5279 0.044 Uiso 1 1 d R
O3 O 0.3207(5) 0.7648(5) 0.4201(3) 0.0405(11) Uani 1 1 d .
O4 O 0.5381(5) 0.8559(6) 0.4892(3) 0.0470(13) Uani 1 1 d .
O5 O 0.1962(5) 0.4043(5) 0.8000(3) 0.0420(11) Uani 1 1 d .
O6 O 0.3911(5) 1.1251(5) 1.0337(3) 0.0379(11) Uani 1 1 d .
H6A H 0.4503 1.1627 0.9957 0.045 Uiso 1 1 d R
O7 O -0.2328(6) 0.7075(5) 1.1096(3) 0.0445(11) Uani 1 1 d .
O8 O -0.0314(5) 0.6394(5) 1.0384(4) 0.0458(12) Uani 1 1 d .
O1W O 0.5810(5) 0.9364(5) 0.1963(3) 0.0452(12) Uani 1 1 d .
H1WD H 0.6080 0.8771 0.2321 0.054 Uiso 1 1 d R
H1WC H 0.6519 1.0055 0.1967 0.054 Uiso 1 1 d R
O2W O 0.0827(6) 0.5409(5) 0.3338(4) 0.0459(12) Uani 1 1 d .
H2WD H 0.1542 0.5951 0.3160 0.055 Uiso 1 1 d R
H2WB H 0.0949 0.4492 0.3131 0.055 Uiso 1 1 d R
O3W O 0.1073(6) 0.4307(6) 0.1348(4) 0.0519(13) Uani 1 1 d .
H3WB H 0.0994 0.5004 0.1017 0.062 Uiso 1 1 d R
H3WC H 0.2025 0.4118 0.1272 0.062 Uiso 1 1 d R
O4W O 0.7150(5) 0.0635(5) 0.3827(3) 0.0457(13) Uani 1 1 d .
H4WD H 0.6484 0.1036 0.3556 0.055 Uiso 1 1 d R
H4WB H 0.7788 0.1304 0.4175 0.055 Uiso 1 1 d R
O5W O 0.0653(5) 0.3325(5) 0.4460(3) 0.0431(11) Uani 1 1 d .
H5WD H 0.1364 0.2847 0.4581 0.052 Uiso 1 1 d R
H5WC H 0.0097 0.3405 0.4950 0.052 Uiso 1 1 d R
Zn1 Zn 0.64565(9) 0.54058(8) 1.02154(6) 0.0448(2) Uani 1 1 d .
Zn2 Zn 0.25098(8) 0.92710(8) 0.51447(6) 0.0417(2) Uani 1 1 d .

loop_
_atom_site_aniso_label
_atom_site_aniso_U_11
_atom_site_aniso_U_22
_atom_site_aniso_U_33
_atom_site_aniso_U_23
_atom_site_aniso_U_13
_atom_site_aniso_U_12
C1 0.033(4) 0.051(4) 0.055(4) 0.023(3) -0.011(3) -0.011(3)
C2 0.037(4) 0.041(4) 0.039(3) -0.010(3) -0.003(3) -0.009(3)
C3 0.039(4) 0.058(5) 0.039(4) 0.009(3) 0.008(3) -0.003(4)
C4 0.055(5) 0.038(4) 0.050(4) 0.019(3) 0.026(3) 0.010(3)
C5 0.044(4) 0.034(4) 0.032(3) 0.002(3) 0.004(3) 0.000(3)
C6 0.049(4) 0.053(5) 0.031(3) 0.001(3) -0.018(3) -0.009(3)
C7 0.035(4) 0.050(5) 0.035(3) 0.006(3) 0.001(3) 0.010(3)
C8 0.038(4) 0.035(4) 0.044(4) 0.007(3) 0.005(3) -0.013(3)
C9 0.051(4) 0.047(4) 0.035(3) 0.012(3) 0.001(3) -0.005(3)
C10 0.034(3) 0.050(4) 0.043(3) 0.011(3) 0.017(3) 0.012(3)
C11 0.051(4) 0.039(4) 0.049(4) 0.012(3) -0.016(3) -0.002(3)
C12 0.036(4) 0.031(4) 0.042(3) 0.008(3) 0.010(3) 0.013(3)
C13 0.054(4) 0.035(4) 0.031(3) 0.016(3) 0.007(3) -0.001(3)
C14 0.030(3) 0.038(4) 0.042(3) -0.009(3) -0.008(3) -0.005(3)
C15 0.043(4) 0.059(5) 0.044(4) 0.004(3) -0.006(3) -0.010(4)
C16 0.038(4) 0.037(4) 0.041(3) 0.012(3) -0.005(3) 0.002(3)
C17 0.044(4) 0.034(4) 0.044(4) -0.006(3) -0.009(3) 0.001(3)
C18 0.037(4) 0.033(4) 0.048(4) 0.003(3) 0.000(3) 0.005(3)
C19 0.042(4) 0.041(4) 0.038(3) 0.013(3) -0.002(3) 0.001(3)
C20 0.036(4) 0.045(4) 0.030(3) 0.007(3) 0.005(3) 0.001(3)
C21 0.046(4) 0.032(4) 0.020(3) 0.006(2) -0.004(2) -0.007(3)
C22 0.037(4) 0.042(4) 0.045(4) 0.006(3) 0.002(3) -0.001(3)
C23 0.070(5) 0.055(5) 0.036(3) 0.023(3) 0.007(3) 0.032(4)
C24 0.031(3) 0.053(4) 0.039(3) 0.028(3) 0.016(3) 0.001(3)
C25 0.033(3) 0.037(4) 0.043(3) 0.023(3) 0.004(3) -0.014(3)
C26 0.045(4) 0.035(4) 0.038(3) -0.008(3) 0.001(3) -0.005(3)
C27 0.052(5) 0.038(4) 0.042(4) -0.007(3) 0.011(3) -0.013(3)
C28 0.055(5) 0.039(4) 0.046(4) 0.000(3) 0.012(3) -0.002(4)
C29 0.033(3) 0.038(4) 0.049(4) 0.014(3) -0.004(3) -0.016(3)
C30 0.033(4) 0.055(4) 0.035(3) 0.026(3) -0.002(3) -0.014(3)
C31 0.064(5) 0.036(4) 0.035(4) 0.001(3) -0.011(3) -0.017(4)
C32 0.037(4) 0.033(4) 0.051(4) 0.004(3) 0.000(3) -0.008(3)
C33 0.041(4) 0.063(5) 0.026(3) -0.010(3) -0.005(3) -0.018(4)
C34 0.038(4) 0.044(5) 0.062(4) -0.029(4) 0.010(3) -0.017(3)
C35 0.044(4) 0.041(4) 0.035(3) -0.005(3) -0.003(3) 0.007(3)
C36 0.030(4) 0.052(5) 0.041(3) 0.026(3) -0.012(3) -0.019(3)
C37 0.031(3) 0.030(3) 0.040(3) -0.009(3) -0.015(3) 0.002(3)
C38 0.039(4) 0.043(4) 0.052(4) 0.011(3) 0.000(3) -0.026(3)
Cl1 0.0469(10) 0.0440(10) 0.0377(8) 0.0145(7) 0.0051(7) 0.0156(8)
Cl2 0.0432(9) 0.0378(9) 0.0427(8) 0.0091(7) 0.0038(7) 0.0027(7)
Cl3 0.0452(10) 0.0401(10) 0.0448(9) -0.0072(7) 0.0025(7) 0.0033(8)
Cl4 0.0410(9) 0.0354(9) 0.0485(9) 0.0116(7) 0.0007(7) -0.0116(7)
N1 0.035(3) 0.048(4) 0.045(3) 0.020(3) 0.023(2) 0.014(3)
N2 0.048(3) 0.046(4) 0.033(3) 0.007(3) 0.023(2) -0.001(3)
N3 0.040(3) 0.040(3) 0.026(2) -0.010(2) -0.008(2) 0.000(3)
N4 0.043(3) 0.030(3) 0.048(3) -0.014(2) 0.008(3) -0.015(2)
O1 0.049(3) 0.060(4) 0.036(2) 0.009(2) 0.010(2) 0.021(3)
O2 0.051(3) 0.034(3) 0.031(2) 0.0057(18) 0.0144(19) 0.022(2)
O3 0.030(3) 0.050(3) 0.041(2) 0.011(2) 0.0032(19) 0.000(2)
O4 0.037(3) 0.059(3) 0.039(2) -0.003(2) -0.007(2) 0.003(2)
O5 0.057(3) 0.036(3) 0.037(2) 0.020(2) 0.015(2) -0.004(2)
O6 0.038(2) 0.037(3) 0.030(2) -0.0020(18) 0.0063(17) -0.019(2)
O7 0.053(3) 0.037(3) 0.044(2) 0.005(2) 0.010(2) 0.007(2)
O8 0.034(3) 0.039(3) 0.060(3) 0.000(2) 0.007(2) 0.002(2)
O1W 0.044(3) 0.038(3) 0.043(2) -0.002(2) -0.023(2) -0.009(2)
O2W 0.053(3) 0.033(3) 0.056(3) 0.010(2) 0.013(2) 0.015(2)
O3W 0.040(3) 0.060(3) 0.053(3) 0.011(2) -0.006(2) -0.004(2)
O4W 0.046(3) 0.051(3) 0.041(2) 0.017(2) -0.019(2) 0.001(2)
O5W 0.044(3) 0.043(3) 0.043(3) 0.003(2) 0.015(2) 0.017(2)
Zn1 0.0509(5) 0.0377(5) 0.0419(4) 0.0044(3) 0.0025(4) -0.0043(4)
Zn2 0.0444(5) 0.0344(5) 0.0460(4) 0.0125(4) -0.0024(3) -0.0021(4)

loop_
_atom_type_symbol
_atom_type_description
_atom_type_scat_dispersion_real
_atom_type_scat_dispersion_imag
_atom_type_scat_source
C C 0.0033 0.0016 'International Tables Vol C Tables 4.2.6.8 and 6.1.1.4'
H H 0.0000 0.0000 'International Tables Vol C Tables 4.2.6.8 and 6.1.1.4'
N N 0.0061 0.0033 'International Tables Vol C Tables 4.2.6.8 and 6.1.1.4'
O O 0.0106 0.0060 'International Tables Vol C Tables 4.2.6.8 and 6.1.1.4'
Zn Zn 0.2839 1.4301 'International Tables Vol C Tables 4.2.6.8 and 6.1.1.4'
Cl Cl 0.1484 0.1585 'International Tables Vol C Tables 4.2.6.8 and 6.1.1.4'

loop_
_geom_angle_atom_site_label_1
_geom_angle_atom_site_label_2
_geom_angle_atom_site_label_3
_geom_angle
_geom_angle_site_symmetry_1
_geom_angle_site_symmetry_3
C6 C1 N1 122.1(7) . .
C6 C1 C2 122.2(7) . .
N1 C1 C2 115.5(7) . .
C3 C2 C1 116.6(7) . .
C3 C2 H2 121.7 . .
C1 C2 H2 121.7 . .
C2 C3 C4 120.5(7) . .
C2 C3 H3 119.7 . .
C4 C3 H3 119.7 . .
C5 C4 O1 126.5(6) . .
C5 C4 C3 121.0(7) . .
O1 C4 C3 112.4(6) . .
C4 C5 C6 120.6(6) . .
C4 C5 H5 119.7 . .
C6 C5 H5 119.7 . .
C1 C6 C5 118.5(6) . .
C1 C6 C7 119.2(7) . .
C5 C6 C7 122.3(6) . .
C8 C7 C6 116.5(6) . .
C8 C7 C11 118.5(6) . .
C6 C7 C11 124.9(7) . .
C9 C8 C7 118.6(7) . .
C9 C8 H8 120.7 . .
C7 C8 H8 120.7 . .
C8 C9 N1 125.1(7) . .
C8 C9 H9 117.5 . .
N1 C9 H9 117.5 . .
O1 C10 H10A 109.5 . .
O1 C10 H10B 109.5 . .
H10A C10 H10B 109.5 . .
O1 C10 H10C 109.5 . .
H10A C10 H10C 109.5 . .
H10B C10 H10C 109.5 . .
O2 C11 C7 108.7(6) . .
O2 C11 C12 110.1(5) . .
C7 C11 C12 107.3(6) . .
O2 C11 H11 110.2 . .
C7 C11 H11 110.2 . .
C12 C11 H11 110.2 . .
C16 C12 C13 101.8(5) . .
C16 C12 C11 113.5(6) . .
C13 C12 C11 116.2(6) . .
C16 C12 H12 108.3 . .
C13 C12 H12 108.3 . .
C11 C12 H12 108.3 . .
C12 C13 N2 111.4(5) . .
C12 C13 H13A 109.4 . .
N2 C13 H13A 109.4 . .
C12 C13 H13B 109.4 . .
N2 C13 H13B 109.4 . .
H13A C13 H13B 108.0 . .
C16 C14 C15 105.5(6) . .
C16 C14 H14A 110.6 . .
C15 C14 H14A 110.6 . .
C16 C14 H14B 110.6 . .
C15 C14 H14B 110.6 . .
H14A C14 H14B 108.8 . .
C14 C15 N2 109.3(6) . .
C14 C15 H15A 109.8 . .
N2 C15 H15A 109.8 . .
C14 C15 H15B 109.8 . .
N2 C15 H15B 109.8 . .
H15A C15 H15B 108.3 . .
C17 C16 C12 112.5(6) . .
C17 C16 C14 108.1(5) . .
C12 C16 C14 118.3(6) . .
C17 C16 H16 105.7 . .
C12 C16 H16 105.7 . .
C14 C16 H16 105.7 . .
C16 C17 C18 105.6(7) . .
C16 C17 H17A 110.6 . .
C18 C17 H17A 110.6 . .
C16 C17 H17B 110.6 . .
C18 C17 H17B 110.6 . .
H17A C17 H17B 108.7 . .
N2 C18 C17 109.9(6) . .
N2 C18 C19 112.0(6) . .
C17 C18 C19 111.9(6) . .
N2 C18 H18 107.6 . .
C17 C18 H18 107.6 . .
C19 C18 H18 107.6 . .
O3 C19 O4 125.1(7) . .
O3 C19 C18 114.2(6) . .
O4 C19 C18 120.6(7) . .
C21 C20 N3 114.8(5) . .
C21 C20 C25 125.0(7) . .
N3 C20 C25 120.3(6) . .
C20 C21 C22 120.5(6) . .
C20 C21 H21 119.8 . .
C22 C21 H21 119.8 . .
C23 C22 C21 119.1(7) . .
C23 C22 H22 120.4 . .
C21 C22 H22 120.4 . .
O5 C23 C24 122.0(6) . .
O5 C23 C22 117.4(7) . .
C24 C23 C22 120.5(7) . .
C23 C24 C25 121.1(6) . .
C23 C24 H24 119.4 . .
C25 C24 H24 119.4 . .
C20 C25 C26 119.8(6) . .
C20 C25 C24 113.8(6) . .
C26 C25 C24 126.4(6) . .
C25 C26 C27 116.0(6) . .
C25 C26 C30 123.5(7) . .
C27 C26 C30 120.3(6) . .
C28 C27 C26 119.8(7) . .
C28 C27 H27 120.1 . .
C26 C27 H27 120.1 . .
N3 C28 C27 122.1(8) . .
N3 C28 H28 118.9 . .
C27 C28 H28 118.9 . .
O5 C29 H29A 109.5 . .
O5 C29 H29B 109.5 . .
H29A C29 H29B 109.5 . .
O5 C29 H29C 109.5 . .
H29A C29 H29C 109.5 . .
H29B C29 H29C 109.5 . .
O6 C30 C26 111.9(5) . .
O6 C30 C31 106.7(6) . .
C26 C30 C31 111.5(5) . .
O6 C30 H30 108.9 . .
C26 C30 H30 108.9 . .
C31 C30 H30 108.9 . .
C35 C31 C32 100.2(7) . .
C35 C31 C30 114.5(6) . .
C32 C31 C30 114.2(6) . .
C35 C31 H31 109.2 . .
C32 C31 H31 109.2 . .
C30 C31 H31 109.2 . .
C31 C32 N4 105.1(6) . .
C31 C32 H32A 110.7 . .
N4 C32 H32A 110.7 . .
C31 C32 H32B 110.7 . .
N4 C32 H32B 110.7 . .
H32A C32 H32B 108.8 . .
C35 C33 C34 96.4(5) . .
C35 C33 H33A 112.5 . .
C34 C33 H33A 112.5 . .
C35 C33 H33B 112.5 . .
C34 C33 H33B 112.5 . .
H33A C33 H33B 110.0 . .
C33 C34 N4 110.1(5) . .
C33 C34 H34A 109.6 . .
N4 C34 H34A 109.6 . .
C33 C34 H34B 109.6 . .
N4 C34 H34B 109.6 . .
H34A C34 H34B 108.2 . .
C36 C35 C31 108.5(6) . .
C36 C35 C33 120.5(7) . .
C31 C35 C33 120.3(7) . .
C36 C35 H35 101.0 . .
C31 C35 H35 101.0 . .
C33 C35 H35 101.0 . .
C35 C36 C37 101.4(6) . .
C35 C36 H36A 111.5 . .
C37 C36 H36A 111.5 . .
C35 C36 H36B 111.5 . .
C37 C36 H36B 111.5 . .
H36A C36 H36B 109.3 . .
N4 C37 C36 109.6(6) . .
N4 C37 C38 110.0(5) . .
C36 C37 C38 112.6(6) . .
N4 C37 H37 108.2 . .
C36 C37 H37 108.2 . .
C38 C37 H37 108.2 . .
O8 C38 O7 125.8(6) . .
O8 C38 C37 121.6(6) . .
O7 C38 C37 112.5(7) . .
C9 N1 C1 117.5(6) . .
C9 N1 Zn1 116.8(5) . .
C1 N1 Zn1 125.1(5) . .
C18 N2 C15 108.6(5) . .
C18 N2 C13 109.4(5) . .
C15 N2 C13 105.3(6) . .
C18 N2 H2B 111.1 . .
C15 N2 H2B 111.1 . .
C13 N2 H2B 111.1 . .
C28 N3 C20 121.7(6) . .
C28 N3 Zn2 113.6(5) . .
C20 N3 Zn2 124.5(4) . .
C37 N4 C32 116.8(5) . .
C37 N4 C34 104.9(6) . .
C32 N4 C34 104.8(5) . .
C37 N4 H4A 110.0 . .
C32 N4 H4A 110.0 . .
C34 N4 H4A 110.0 . .
C4 O1 C10 119.9(5) . .
C11 O2 H2C 100.3 . .
C19 O3 Zn2 112.3(4) . .
C23 O5 C29 121.8(6) . .
C30 O6 H6A 108.0 . .
C38 O7 Zn1 116.4(4) . 1_455
H1WD O1W H1WC 109.5 . .
H2WD O2W H2WB 108.5 . .
H3WB O3W H3WC 103.5 . .
H4WD O4W H4WB 109.5 . .
H5WD O5W H5WC 109.5 . .
O7 Zn1 N1 109.9(2) 1_655 .
O7 Zn1 Cl2 113.85(15) 1_655 .
N1 Zn1 Cl2 108.14(18) . .
O7 Zn1 Cl1 97.78(16) 1_655 .
N1 Zn1 Cl1 113.52(17) . .
Cl2 Zn1 Cl1 113.46(7) . .
O3 Zn2 N3 116.9(2) . .
O3 Zn2 Cl4 114.99(16) . .
N3 Zn2 Cl4 107.77(18) . .
O3 Zn2 Cl3 97.59(14) . .
N3 Zn2 Cl3 108.45(17) . .
Cl4 Zn2 Cl3 110.56(7) . .

loop_
_geom_bond_atom_site_label_1
_geom_bond_atom_site_label_2
_geom_bond_distance
_geom_bond_site_symmetry_2
C1 C6 1.366(10) .
C1 N1 1.383(9) .
C1 C2 1.418(11) .
C2 C3 1.359(11) .
C2 H2 0.9300 .
C3 C4 1.405(10) .
C3 H3 0.9300 .
C4 C5 1.335(9) .
C4 O1 1.354(8) .
C5 C6 1.378(10) .
C5 H5 0.9300 .
C6 C7 1.460(10) .
C7 C8 1.435(10) .
C7 C11 1.519(10) .
C8 C9 1.337(10) .
C8 H8 0.9300 .
C9 N1 1.361(9) .
C9 H9 0.9300 .
C10 O1 1.477(8) .
C10 H10A 0.9600 .
C10 H10B 0.9600 .
C10 H10C 0.9600 .
C11 O2 1.419(9) .
C11 C12 1.569(9) .
C11 H11 0.9800 .
C12 C16 1.506(9) .
C12 C13 1.517(10) .
C12 H12 0.9800 .
C13 N2 1.564(8) .
C13 H13A 0.9700 .
C13 H13B 0.9700 .
C14 C16 1.522(9) .
C14 C15 1.538(10) .
C14 H14A 0.9700 .
C14 H14B 0.9700 .
C15 N2 1.545(10) .
C15 H15A 0.9700 .
C15 H15B 0.9700 .
C16 C17 1.451(9) .
C16 H16 0.9800 .
C17 C18 1.533(10) .
C17 H17A 0.9700 .
C17 H17B 0.9700 .
C18 N2 1.490(9) .
C18 C19 1.583(10) .
C18 H18 0.9800 .
C19 O3 1.202(8) .
C19 O4 1.218(8) .
C20 C21 1.331(9) .
C20 N3 1.379(9) .
C20 C25 1.397(9) .
C21 C22 1.395(10) .
C21 H21 0.9300 .
C22 C23 1.389(10) .
C22 H22 0.9300 .
C23 O5 1.336(9) .
C23 C24 1.375(10) .
C24 C25 1.469(9) .
C24 H24 0.9300 .
C25 C26 1.442(9) .
C26 C27 1.482(11) .
C26 C30 1.539(9) .
C27 C28 1.351(10) .
C27 H27 0.9300 .
C28 N3 1.346(9) .
C28 H28 0.9300 .
C29 O5 1.436(8) .
C29 H29A 0.9600 .
C29 H29B 0.9600 .
C29 H29C 0.9600 .
C30 O6 1.410(8) .
C30 C31 1.598(11) .
C30 H30 0.9800 .
C31 C35 1.484(9) .
C31 C32 1.509(11) .
C31 H31 0.9800 .
C32 N4 1.548(9) .
C32 H32A 0.9700 .
C32 H32B 0.9700 .
C33 C35 1.510(10) .
C33 C34 1.531(10) .
C33 H33A 0.9700 .
C33 H33B 0.9700 .
C34 N4 1.617(7) .
C34 H34A 0.9700 .
C34 H34B 0.9700 .
C35 C36 1.473(10) .
C35 H35 0.9800 .
C36 C37 1.505(9) .
C36 H36A 0.9700 .
C36 H36B 0.9700 .
C37 N4 1.492(9) .
C37 C38 1.528(8) .
C37 H37 0.9800 .
C38 O8 1.211(9) .
C38 O7 1.262(9) .
Cl1 Zn1 2.265(2) .
Cl2 Zn1 2.244(2) .
Cl3 Zn2 2.261(2) .
Cl4 Zn2 2.206(2) .
N1 Zn1 2.054(6) .
N2 H2B 0.9100 .
N3 Zn2 2.073(5) .
N4 H4A 0.9100 .
O2 H2C 0.8500 .
O3 Zn2 1.967(5) .
O6 H6A 0.8500 .
O7 Zn1 1.954(5) 1_455
O1W H1WD 0.8500 .
O1W H1WC 0.8501 .
O2W H2WD 0.8445 .
O2W H2WB 0.8655 .
O3W H3WB 0.8622 .
O3W H3WC 0.9048 .
O4W H4WD 0.8500 .
O4W H4WB 0.8500 .
O5W H5WD 0.8501 .
O5W H5WC 0.8500 .
Zn1 O7 1.954(5) 1_655

loop_
_geom_hbond_atom_site_label_D
_geom_hbond_atom_site_label_H
_geom_hbond_atom_site_label_A
_geom_hbond_distance_DH
_geom_hbond_distance_HA
_geom_hbond_distance_DA
_geom_hbond_angle_DHA
_geom_hbond_site_symmetry_A
O2 H2C O5W 0.85 1.76 2.523(6) 148.1 1_655
O6 H6A Cl2 0.85 2.53 3.126(5) 128.4 1_565
O2W H2WD O3 0.84 2.27 2.851(7) 125.9 .
O3W H3WB O8 0.86 2.12 2.904(8) 150.8 1_554
O3W H3WC Cl1 0.90 2.63 3.244(6) 125.8 1_554
O4W H4WB O2 0.85 2.49 3.251(6) 148.7 .
O5W H5WD Cl4 0.85 2.37 3.217(5) 179.7 1_545
O5W H5WC O2 0.85 1.77 2.523(6) 146.8 1_455
